data_4343437
loop_
_publ_author_name
'Lampland, Nicole L.'
'Zhu, Jing'
'Hovey, Megan'
'Jana, Barun'
'Ellern, Arkady'
'Sadow, Aaron D.'

_publ_section_title
;
 Piano-Stool Lutetium Amido and Imido Compounds Supported by a Constrained
 Bis(oxazoline)cyclopentadienyl Ligand.
;
_journal_issue 14
_journal_name_full 'Inorganic chemistry'
_journal_page_first 6938
_journal_page_last 6946
_journal_paper_doi 10.1021/acs.inorgchem.5b00927
_journal_volume 54
_journal_year 2015
_chemical_formula_sum 'C39 H32 B F15 Lu N3 O2'
_chemical_formula_weight 1045.45
_space_group_crystal_system orthorhombic
_space_group_IT_number 33
_space_group_name_Hall 'P 2c -2n'
_space_group_name_H-M_alt 'P n a 21'
_symmetry_space_group_name_Hall 'P 2c -2n'
_symmetry_space_group_name_H-M 'P n a 21'
_atom_sites_solution_hydrogens geom
_atom_sites_solution_primary direct
_atom_sites_solution_secondary difmap
_cell_angle_alpha 90
_cell_angle_beta 90
_cell_angle_gamma 90
_cell_formula_units_Z 4
_cell_length_a 14.6532(9)
_cell_length_b 19.8390(12)
_cell_length_c 13.6696(8)
_cell_measurement_reflns_used 9875
_cell_measurement_temperature 173.(2)
_cell_measurement_theta_max 27.0777
_cell_measurement_theta_min 2.2815
_cell_volume 3973.8(4)
_computing_cell_refinement 'SAINT V7.66A (Bruker AXS, 2013)'
_computing_data_collection 'APEX2 Suite (Bruker AXS, 2013)'
_computing_data_reduction 'SAINT V7.66A (Bruker AXS, 2013)'
_computing_molecular_graphics 'XSHELL (Bruker AXS, 2007)'
_computing_publication_material 'APEX2 Suite (Bruker AXS, 2013)'
_computing_structure_refinement 'SHELXL-2013 (Sheldrick, 2013)'
_computing_structure_solution 'SHELXS-2013 (Sheldrick, 2013)'
_diffrn_ambient_temperature 173.(2)
_diffrn_detector_area_resol_mean 8.3333
_diffrn_measured_fraction_theta_full 0.998
_diffrn_measured_fraction_theta_max 0.998
_diffrn_measurement_device_type 'Bruker APEX-II CCD'
_diffrn_measurement_method ' full spere \w scans'
_diffrn_radiation_monochromator graphite
_diffrn_radiation_type 'MoK\a '
_diffrn_radiation_wavelength 0.71073
_diffrn_reflns_av_R_equivalents 0.0448
_diffrn_reflns_av_unetI/netI 0.0414
_diffrn_reflns_limit_h_max 20
_diffrn_reflns_limit_h_min -20
_diffrn_reflns_limit_k_max 27
_diffrn_reflns_limit_k_min -27
_diffrn_reflns_limit_l_max 18
_diffrn_reflns_limit_l_min -18
_diffrn_reflns_number 56891
_diffrn_reflns_theta_full 29.23
_diffrn_reflns_theta_max 29.23
_diffrn_reflns_theta_min 1.73
_diffrn_source 'X-ray tuve'
_diffrn_source_type 'Sealed tube'
_exptl_absorpt_coefficient_mu 2.594
_exptl_absorpt_correction_T_max 0.75
_exptl_absorpt_correction_T_min 0.59
_exptl_absorpt_correction_type multi-scan
_exptl_absorpt_process_details 'SADABS (Bruker, 2013)'
_exptl_crystal_colour colourless
_exptl_crystal_density_diffrn 1.747
_exptl_crystal_density_method 'not measured'
_exptl_crystal_description block
_exptl_crystal_F_000 2056
_exptl_crystal_size_max 0.280
_exptl_crystal_size_mid 0.160
_exptl_crystal_size_min 0.120
_refine_diff_density_max 1.341
_refine_diff_density_min -0.985
_refine_ls_abs_structure_details
;
Flack x determined using 4041 quotients [(I+)-(I-)]/[(I+)+(I-)]
(Parsons, Flack and Wagner, Acta Cryst. B69 (2013) 249-259).
;
_refine_ls_abs_structure_Flack 0.000(4)
_refine_ls_extinction_method none
_refine_ls_goodness_of_fit_ref 1.013
_refine_ls_hydrogen_treatment mixed
_refine_ls_matrix_type full
_refine_ls_number_parameters 563
_refine_ls_number_reflns 10748
_refine_ls_number_restraints 1
_refine_ls_restrained_S_all 1.013
_refine_ls_R_factor_all 0.0364
_refine_ls_R_factor_gt 0.0264
_refine_ls_shift/su_max 0.020
_refine_ls_shift/su_mean 0.000
_refine_ls_structure_factor_coef Fsqd
_refine_ls_weighting_details 'w=1/[\s^2^(Fo^2^)+(0.0247P)^2^+0.1754P] where P=(Fo^2^+2Fc^2^)/3'
_refine_ls_weighting_scheme calc
_refine_ls_wR_factor_gt 0.0560
_refine_ls_wR_factor_ref 0.0594
_reflns_number_gt 9189
_reflns_number_total 10748
_reflns_threshold_expression 'I > 2\s(I)'
_cod_data_source_file ic5b00927_si_004.cif
_cod_data_source_block BoMCpLuNHBR2R
_cod_depositor_comments 'Adding full bibliography for 4343435--4343437.cif.'
_cod_database_code 4343437

loop_
_space_group_symop_operation_xyz
'x, y, z'
'-x, -y, z+1/2'
'-x+1/2, y+1/2, z+1/2'
'x+1/2, -y+1/2, z'

loop_
_atom_site_type_symbol
_atom_site_label
_atom_site_fract_x
_atom_site_fract_y
_atom_site_fract_z
_atom_site_U_iso_or_equiv
_atom_site_adp_type
_atom_site_calc_flag
_atom_site_refinement_flags_adp
_atom_site_refinement_flags_posn
_atom_site_occupancy
Lu Lu1 0.23853(2) 0.51874(2) 0.49857(3) 0.02394(5) Uani d . . 1
B B1 0.2208(5) 0.4074(3) 0.6891(4) 0.0305(14) Uani d . . 1
C C1 0.3692(6) 0.5388(4) 0.2135(6) 0.086(3) Uani d . . 1
H H1A 0.3715 0.4932 0.2411 0.128 Uiso calc U R 1
H H1B 0.4132 0.5424 0.1598 0.128 Uiso calc U R 1
H H1C 0.3076 0.5477 0.1887 0.128 Uiso calc U R 1
C C2 0.3925(4) 0.5893(3) 0.2915(5) 0.0410(14) Uani d . . 1
C C3 0.4831(5) 0.5735(4) 0.3363(7) 0.083(3) Uani d . . 1
H H3A 0.4976 0.6074 0.3861 0.124 Uiso calc U R 1
H H3B 0.5302 0.5739 0.2854 0.124 Uiso calc U R 1
H H3C 0.4808 0.5288 0.3667 0.124 Uiso calc U R 1
C C4 0.3881(5) 0.6609(3) 0.2507(5) 0.0590(19) Uani d . . 1
H H4A 0.4481 0.6834 0.2568 0.071 Uiso calc U R 1
H H4B 0.3703 0.6602 0.1808 0.071 Uiso calc U R 1
C C5 0.2879(3) 0.6501(2) 0.3723(3) 0.0251(9) Uani d . . 1
C C6 0.4725(5) 0.6159(4) 0.6096(6) 0.078(2) Uani d . . 1
H H6A 0.4742 0.5676 0.5946 0.117 Uiso calc U R 1
H H6B 0.5207 0.6267 0.6568 0.117 Uiso calc U R 1
H H6C 0.4822 0.6418 0.5495 0.117 Uiso calc U R 1
C C7 0.3778(4) 0.6343(3) 0.6542(4) 0.0386(13) Uani d . . 1
C C8 0.3604(6) 0.5999(4) 0.7482(6) 0.081(3) Uani d . . 1
H H8A 0.2988 0.6111 0.7712 0.121 Uiso calc U R 1
H H8B 0.4053 0.6148 0.7967 0.121 Uiso calc U R 1
H H8C 0.3654 0.5511 0.7391 0.121 Uiso calc U R 1
C C9 0.3664(4) 0.7105(3) 0.6600(4) 0.0441(14) Uani d . . 1
H H9A 0.3354 0.7234 0.7215 0.053 Uiso calc U R 1
H H9B 0.4266 0.7331 0.6574 0.053 Uiso calc U R 1
C C10 0.2789(3) 0.6710(2) 0.5402(3) 0.0252(9) Uani d . . 1
C C11 0.2192(3) 0.6734(2) 0.4491(3) 0.0231(9) Uani d . . 1
C C12 0.1800(3) 0.7435(2) 0.4292(4) 0.0284(10) Uani d . . 1
H H12A 0.1432 0.7423 0.3693 0.043 Uiso calc U R 1
H H12B 0.23 0.7758 0.4211 0.043 Uiso calc U R 1
H H12C 0.1416 0.7574 0.4844 0.043 Uiso calc U R 1
C C13 0.1461(3) 0.6191(2) 0.4588(3) 0.0240(10) Uani d . . 1
C C14 0.1194(3) 0.5735(2) 0.3840(3) 0.0252(9) Uani d . . 1
C C15 0.1300(4) 0.5815(3) 0.2739(4) 0.0359(12) Uani d . . 1
H H15A 0.0701 0.5899 0.2444 0.054 Uiso calc U R 1
H H15B 0.1562 0.5402 0.2463 0.054 Uiso calc U R 1
H H15C 0.1706 0.6196 0.2601 0.054 Uiso calc U R 1
C C16 0.0687(3) 0.5210(2) 0.4284(4) 0.0265(10) Uani d . . 1
C C17 0.0198(4) 0.4652(3) 0.3747(4) 0.0375(13) Uani d . . 1
H H17A 0.0075 0.4279 0.42 0.056 Uiso calc U R 1
H H17B 0.0581 0.449 0.3208 0.056 Uiso calc U R 1
H H17C -0.038 0.4823 0.3485 0.056 Uiso calc U R 1
C C18 0.0599(4) 0.5361(3) 0.5284(4) 0.0279(11) Uani d . . 1
C C19 0.0049(5) 0.4958(3) 0.6018(5) 0.0402(14) Uani d . . 1
H H19A -0.0602 0.5054 0.5929 0.06 Uiso calc U R 1
H H19B 0.0233 0.5083 0.6682 0.06 Uiso calc U R 1
H H19C 0.0159 0.4476 0.5916 0.06 Uiso calc U R 1
C C20 0.1059(3) 0.5970(2) 0.5488(3) 0.0270(10) Uani d . . 1
C C21 0.1047(4) 0.6325(3) 0.6455(4) 0.0348(11) Uani d . . 1
H H21A 0.0414 0.6406 0.6655 0.052 Uiso calc U R 1
H H21B 0.1368 0.6757 0.6397 0.052 Uiso calc U R 1
H H21C 0.1352 0.6045 0.6947 0.052 Uiso calc U R 1
C C22 0.3833(4) 0.4107(3) 0.4538(4) 0.0451(14) Uani d . . 1
C C23 0.4415(4) 0.3596(3) 0.4312(5) 0.0516(15) Uani d . . 1
C C24 0.4193(4) 0.3191(3) 0.3541(5) 0.0508(16) Uani d . . 1
C C25 0.3401(5) 0.3306(3) 0.3040(5) 0.0509(17) Uani d . . 1
C C26 0.2831(4) 0.3821(3) 0.3327(4) 0.0468(15) Uani d . . 1
C C27 0.3020(4) 0.4241(3) 0.4096(4) 0.0410(13) Uani d . . 1
C C28 0.3236(4) 0.3028(3) 0.6512(4) 0.0381(13) Uani d . . 1
C C29 0.3499(4) 0.2467(3) 0.6004(4) 0.0476(14) Uani d . . 1
C C30 0.2985(5) 0.2242(3) 0.5250(5) 0.057(2) Uani d . . 1
C C31 0.2208(4) 0.2583(3) 0.4979(7) 0.0495(12) Uani d . . 1
C C32 0.1958(4) 0.3150(3) 0.5513(4) 0.0409(13) Uani d . . 1
C C33 0.2462(3) 0.3395(3) 0.6290(4) 0.0305(11) Uani d . . 1
C C34 0.1221(3) 0.3503(2) 0.8262(4) 0.0304(10) Uani d . . 1
C C35 0.0965(4) 0.3379(3) 0.9220(4) 0.0336(13) Uani d . . 1
C C36 0.1377(3) 0.3721(2) 0.9957(5) 0.0352(10) Uani d . . 1
C C37 0.2057(4) 0.4176(3) 0.9749(4) 0.0392(13) Uani d . . 1
C C38 0.2302(4) 0.4281(3) 0.8789(4) 0.0343(11) Uani d . . 1
C C39 0.1901(3) 0.3953(2) 0.8011(4) 0.0301(10) Uani d . . 1
F F1 0.4071(3) 0.4537(2) 0.5298(3) 0.0683(11) Uani d . . 1
F F2 0.5192(3) 0.3495(2) 0.4818(3) 0.0846(14) Uani d . . 1
F F3 0.4737(3) 0.2684(2) 0.3267(4) 0.0845(14) Uani d . . 1
F F4 0.3187(3) 0.2914(2) 0.2265(3) 0.0828(13) Uani d . . 1
F F5 0.2058(3) 0.3901(3) 0.2805(3) 0.0768(14) Uani d . . 1
F F6 0.3777(3) 0.32409(18) 0.7248(3) 0.0545(9) Uani d . . 1
F F7 0.4273(3) 0.2133(2) 0.6246(3) 0.0819(14) Uani d . . 1
F F8 0.3234(3) 0.1698(2) 0.4722(3) 0.0906(16) Uani d . . 1
F F9 0.1713(3) 0.2387(2) 0.4216(3) 0.0801(13) Uani d . . 1
F F10 0.1204(2) 0.34807(19) 0.5231(2) 0.0610(11) Uani d . . 1
F F11 0.07740(19) 0.31706(14) 0.7548(2) 0.0393(7) Uani d . . 1
F F12 0.0322(2) 0.29092(16) 0.9415(2) 0.0471(8) Uani d . . 1
F F13 0.1138(3) 0.36070(17) 1.0897(2) 0.0488(9) Uani d . . 1
F F14 0.2475(3) 0.4502(2) 1.0484(3) 0.0604(11) Uani d . . 1
F F15 0.2990(3) 0.47247(17) 0.8638(2) 0.0532(9) Uani d . . 1
N N1 0.2255(3) 0.4692(2) 0.6461(3) 0.0343(10) Uani d . . 1
H H1N 0.200(4) 0.498(3) 0.678(4) 0.034(16) Uiso d . . 1
N N2 0.3204(3) 0.59059(19) 0.3704(3) 0.0291(9) Uani d . . 1
N N3 0.3075(3) 0.6163(2) 0.5788(3) 0.0293(9) Uani d . . 1
O O1 0.3192(2) 0.69602(16) 0.3092(3) 0.0338(8) Uani d . . 1
O O2 0.3109(2) 0.72925(16) 0.5752(2) 0.0319(8) Uani d . . 1

loop_
_atom_site_aniso_label
_atom_site_aniso_U_11
_atom_site_aniso_U_22
_atom_site_aniso_U_33
_atom_site_aniso_U_12
_atom_site_aniso_U_13
_atom_site_aniso_U_23
Lu1 0.03222(9) 0.01727(7) 0.02232(8) -0.00034(6) -0.0045(2) 0.00057(15)
B1 0.036(4) 0.027(3) 0.028(3) -0.001(2) -0.008(2) 0.005(2)
C1 0.111(7) 0.068(5) 0.078(5) -0.040(4) 0.066(5) -0.038(4)
C2 0.045(3) 0.026(3) 0.052(4) -0.002(2) 0.026(3) -0.001(3)
C3 0.049(4) 0.110(7) 0.089(6) 0.014(4) 0.023(4) 0.040(5)
C4 0.073(4) 0.040(3) 0.064(4) 0.010(3) 0.043(4) 0.013(3)
C5 0.027(2) 0.024(2) 0.025(2) -0.0057(18) -0.0013(18) 0.0037(19)
C6 0.053(4) 0.091(6) 0.090(6) 0.014(4) -0.037(4) -0.038(5)
C7 0.050(3) 0.028(3) 0.038(3) -0.003(2) -0.021(2) -0.001(2)
C8 0.122(8) 0.062(5) 0.058(5) -0.048(5) -0.048(5) 0.025(4)
C9 0.064(4) 0.028(3) 0.040(3) -0.008(3) -0.023(3) 0.000(2)
C10 0.026(3) 0.025(2) 0.024(2) -0.0050(19) -0.0001(18) -0.0015(18)
C11 0.025(2) 0.018(2) 0.027(2) -0.0029(18) -0.0016(18) 0.0031(18)
C12 0.029(2) 0.021(2) 0.035(3) -0.0008(18) 0.001(2) 0.005(2)
C13 0.029(3) 0.022(2) 0.021(2) -0.0015(19) -0.0020(18) 0.0019(18)
C14 0.025(2) 0.027(2) 0.024(2) -0.0012(18) -0.0030(18) 0.0017(19)
C15 0.039(3) 0.040(3) 0.028(3) -0.012(2) -0.009(2) 0.007(2)
C16 0.028(3) 0.023(2) 0.029(3) -0.0035(19) -0.008(2) 0.001(2)
C17 0.041(3) 0.033(3) 0.038(3) -0.011(3) -0.010(3) 0.007(2)
C18 0.032(3) 0.024(2) 0.027(3) -0.0024(19) 0.0024(19) 0.0066(18)
C19 0.047(4) 0.036(3) 0.037(3) -0.010(3) 0.008(3) 0.001(3)
C20 0.032(3) 0.024(2) 0.025(2) 0.003(2) 0.003(2) 0.0014(19)
C21 0.041(3) 0.031(3) 0.032(3) -0.003(2) 0.006(2) -0.003(2)
C22 0.065(4) 0.032(3) 0.039(3) -0.015(3) 0.020(3) -0.009(2)
C23 0.045(4) 0.057(4) 0.052(4) -0.003(3) 0.015(3) 0.006(3)
C24 0.059(4) 0.035(3) 0.058(4) 0.003(3) 0.028(3) -0.006(3)
C25 0.074(5) 0.037(3) 0.042(4) -0.009(3) 0.023(3) -0.018(3)
C26 0.065(4) 0.041(3) 0.034(3) 0.000(3) 0.009(3) -0.005(3)
C27 0.062(4) 0.022(3) 0.039(3) -0.004(2) 0.013(3) -0.002(2)
C28 0.047(3) 0.037(3) 0.031(3) -0.001(2) 0.001(2) 0.014(2)
C29 0.057(4) 0.042(3) 0.044(3) 0.011(3) 0.011(3) 0.011(3)
C30 0.074(4) 0.032(3) 0.066(6) 0.001(3) 0.024(3) -0.003(3)
C31 0.064(3) 0.045(3) 0.040(3) -0.020(2) 0.001(6) -0.003(5)
C32 0.044(3) 0.038(3) 0.040(3) -0.005(2) -0.004(2) 0.001(2)
C33 0.040(3) 0.026(2) 0.025(2) -0.006(2) 0.001(2) 0.005(2)
C34 0.032(3) 0.026(2) 0.033(3) 0.0064(19) -0.006(2) 0.000(2)
C35 0.027(3) 0.028(3) 0.046(3) 0.005(2) 0.004(2) 0.009(2)
C36 0.046(2) 0.030(2) 0.030(2) 0.0102(17) 0.011(4) 0.006(3)
C37 0.054(3) 0.032(3) 0.032(4) 0.001(2) -0.004(2) -0.003(2)
C38 0.044(3) 0.025(2) 0.033(3) -0.005(2) -0.001(2) 0.004(2)
C39 0.033(3) 0.027(2) 0.030(3) 0.003(2) -0.002(2) 0.009(2)
F1 0.077(3) 0.074(3) 0.054(2) -0.021(2) 0.0118(17) -0.0302(19)
F2 0.056(2) 0.119(3) 0.079(4) 0.017(2) 0.009(2) -0.004(3)
F3 0.089(3) 0.056(2) 0.109(4) 0.023(2) 0.041(3) -0.021(2)
F4 0.095(3) 0.076(3) 0.077(3) -0.015(2) 0.023(2) -0.053(2)
F5 0.079(3) 0.101(4) 0.051(3) 0.015(3) -0.004(2) -0.020(2)
F6 0.053(2) 0.066(2) 0.044(2) 0.0077(18) -0.0158(17) 0.0076(18)
F7 0.083(3) 0.073(3) 0.089(3) 0.044(2) 0.016(2) 0.021(2)
F8 0.123(4) 0.054(2) 0.096(4) 0.011(2) 0.034(3) -0.030(2)
F9 0.094(3) 0.082(3) 0.064(3) -0.033(3) -0.002(2) -0.037(2)
F10 0.0539(19) 0.072(2) 0.057(3) 0.0067(17) -0.0263(17) -0.0108(18)
F11 0.0387(17) 0.0333(16) 0.0457(18) -0.0037(13) -0.0148(13) 0.0033(14)
F12 0.0381(17) 0.0434(18) 0.060(2) -0.0064(14) 0.0088(15) 0.0109(16)
F13 0.068(3) 0.043(2) 0.0359(19) 0.0127(18) 0.0164(17) 0.0059(16)
F14 0.095(3) 0.053(2) 0.0326(19) -0.019(2) -0.0125(17) -0.0074(18)
F15 0.070(2) 0.051(2) 0.0384(19) -0.0330(17) -0.0044(17) 0.0035(15)
N1 0.051(3) 0.025(2) 0.027(2) 0.0042(19) -0.005(2) 0.0069(18)
N2 0.032(2) 0.023(2) 0.031(2) -0.0024(17) 0.0036(17) -0.0031(18)
N3 0.038(2) 0.022(2) 0.028(2) -0.0021(17) -0.0113(18) 0.0001(18)
O1 0.039(2) 0.0253(18) 0.037(2) -0.0036(15) 0.0109(16) 0.0059(15)
O2 0.042(2) 0.0205(16) 0.0336(19) -0.0063(14) -0.0096(15) -0.0002(14)

loop_
_atom_type_symbol
_atom_type_description
_atom_type_scat_dispersion_real
_atom_type_scat_dispersion_imag
_atom_type_scat_source
C C 0.0033 0.0016 'International Tables Vol C Tables 4.2.6.8 and 6.1.1.4'
H H 0.0000 0.0000 'International Tables Vol C Tables 4.2.6.8 and 6.1.1.4'
N N 0.0061 0.0033 'International Tables Vol C Tables 4.2.6.8 and 6.1.1.4'
O O 0.0106 0.0060 'International Tables Vol C Tables 4.2.6.8 and 6.1.1.4'
B B 0.0013 0.0007 'International Tables Vol C Tables 4.2.6.8 and 6.1.1.4'
F F 0.0171 0.0103 'International Tables Vol C Tables 4.2.6.8 and 6.1.1.4'
Lu Lu -0.4720 5.8584 'International Tables Vol C Tables 4.2.6.8 and 6.1.1.4'

loop_
_geom_angle_atom_site_label_1
_geom_angle_atom_site_label_2
_geom_angle_atom_site_label_3
_geom_angle
N1 Lu1 C27 98.27(18)
N1 Lu1 N3 88.76(15)
C27 Lu1 N3 132.90(18)
N1 Lu1 C13 120.18(17)
C27 Lu1 C13 136.49(18)
N3 Lu1 C13 71.75(15)
N1 Lu1 N2 153.73(16)
C27 Lu1 N2 84.72(15)
N3 Lu1 N2 70.88(14)
C13 Lu1 N2 69.93(14)
N1 Lu1 C20 87.74(17)
C27 Lu1 C20 152.74(19)
N3 Lu1 C20 73.46(15)
C13 Lu1 C20 32.87(14)
N2 Lu1 C20 101.54(14)
N1 Lu1 C14 132.00(17)
C27 Lu1 C14 106.29(18)
N3 Lu1 C14 102.63(14)
C13 Lu1 C14 32.57(15)
N2 Lu1 C14 70.56(14)
C20 Lu1 C14 53.12(15)
N1 Lu1 C16 104.49(17)
C27 Lu1 C16 100.97(19)
N3 Lu1 C16 122.29(14)
C13 Lu1 C16 52.83(15)
N2 Lu1 C16 100.49(14)
C20 Lu1 C16 51.90(16)
C14 Lu1 C16 31.25(14)
N1 Lu1 C18 80.59(17)
C27 Lu1 C18 123.54(18)
N3 Lu1 C18 103.57(15)
C13 Lu1 C18 52.57(15)
N2 Lu1 C18 119.49(14)
C20 Lu1 C18 31.12(16)
C14 Lu1 C18 51.44(14)
C16 Lu1 C18 30.52(17)
N1 Lu1 F1 74.87(15)
C27 Lu1 F1 52.04(17)
N3 Lu1 F1 86.12(12)
C13 Lu1 F1 152.02(14)
N2 Lu1 F1 87.02(12)
C20 Lu1 F1 153.51(13)
C14 Lu1 F1 151.13(13)
C16 Lu1 F1 151.56(13)
C18 Lu1 F1 153.42(13)
N1 B1 C39 123.9(5)
N1 B1 C33 121.2(5)
C39 B1 C33 114.9(4)
C2 C1 H1A 109.5
C2 C1 H1B 109.5
H1A C1 H1B 109.5
C2 C1 H1C 109.5
H1A C1 H1C 109.5
H1B C1 H1C 109.5
C3 C2 N2 109.4(5)
C3 C2 C1 110.6(6)
N2 C2 C1 111.0(5)
C3 C2 C4 112.5(6)
N2 C2 C4 102.5(4)
C1 C2 C4 110.6(6)
C2 C3 H3A 109.5
C2 C3 H3B 109.5
H3A C3 H3B 109.5
C2 C3 H3C 109.5
H3A C3 H3C 109.5
H3B C3 H3C 109.5
O1 C4 C2 105.8(4)
O1 C4 H4A 110.6
C2 C4 H4A 110.6
O1 C4 H4B 110.6
C2 C4 H4B 110.6
H4A C4 H4B 108.7
N2 C5 O1 119.3(4)
N2 C5 C11 122.8(4)
O1 C5 C11 117.7(4)
C7 C6 H6A 109.5
C7 C6 H6B 109.5
H6A C6 H6B 109.5
C7 C6 H6C 109.5
H6A C6 H6C 109.5
H6B C6 H6C 109.5
C8 C7 N3 111.7(5)
C8 C7 C9 113.2(6)
N3 C7 C9 101.4(4)
C8 C7 C6 112.7(6)
N3 C7 C6 106.7(5)
C9 C7 C6 110.5(5)
C7 C8 H8A 109.5
C7 C8 H8B 109.5
H8A C8 H8B 109.5
C7 C8 H8C 109.5
H8A C8 H8C 109.5
H8B C8 H8C 109.5
O2 C9 C7 105.8(4)
O2 C9 H9A 110.6
C7 C9 H9A 110.6
O2 C9 H9B 110.6
C7 C9 H9B 110.6
H9A C9 H9B 108.7
N3 C10 O2 118.1(4)
N3 C10 C11 123.6(4)
O2 C10 C11 117.9(4)
C10 C11 C5 100.1(3)
C10 C11 C13 108.1(4)
C5 C11 C13 108.0(4)
C10 C11 C12 112.9(4)
C5 C11 C12 113.6(4)
C13 C11 C12 113.2(4)
C11 C12 H12A 109.5
C11 C12 H12B 109.5
H12A C12 H12B 109.5
C11 C12 H12C 109.5
H12A C12 H12C 109.5
H12B C12 H12C 109.5
C14 C13 C20 108.0(4)
C14 C13 C11 125.5(4)
C20 C13 C11 125.5(4)
C14 C13 Lu1 78.2(3)
C20 C13 Lu1 77.9(3)
C11 C13 Lu1 101.7(3)
C16 C14 C13 107.7(4)
C16 C14 C15 123.7(4)
C13 C14 C15 128.1(4)
C16 C14 Lu1 77.7(3)
C13 C14 Lu1 69.2(2)
C15 C14 Lu1 125.1(3)
C14 C15 H15A 109.5
C14 C15 H15B 109.5
H15A C15 H15B 109.5
C14 C15 H15C 109.5
H15A C15 H15C 109.5
H15B C15 H15C 109.5
C18 C16 C14 107.9(4)
C18 C16 C17 125.9(5)
C14 C16 C17 125.5(5)
C18 C16 Lu1 74.9(3)
C14 C16 Lu1 71.1(3)
C17 C16 Lu1 127.3(4)
C16 C17 H17A 109.5
C16 C17 H17B 109.5
H17A C17 H17B 109.5
C16 C17 H17C 109.5
H17A C17 H17C 109.5
H17B C17 H17C 109.5
C16 C18 C20 109.3(4)
C16 C18 C19 125.4(5)
C20 C18 C19 125.1(5)
C16 C18 Lu1 74.6(3)
C20 C18 Lu1 70.9(3)
C19 C18 Lu1 123.7(4)
C18 C19 H19A 109.5
C18 C19 H19B 109.5
H19A C19 H19B 109.5
C18 C19 H19C 109.5
H19A C19 H19C 109.5
H19B C19 H19C 109.5
C18 C20 C13 106.8(4)
C18 C20 C21 124.8(4)
C13 C20 C21 128.2(4)
C18 C20 Lu1 78.0(3)
C13 C20 Lu1 69.3(3)
C21 C20 Lu1 121.8(3)
C20 C21 H21A 109.5
C20 C21 H21B 109.5
H21A C21 H21B 109.5
C20 C21 H21C 109.5
H21A C21 H21C 109.5
H21B C21 H21C 109.5
C27 C22 C23 126.4(6)
C27 C22 F1 115.6(5)
C23 C22 F1 118.0(6)
F2 C23 C22 121.7(6)
F2 C23 C24 120.6(6)
C22 C23 C24 117.7(6)
F3 C24 C25 119.4(6)
F3 C24 C23 121.2(6)
C25 C24 C23 119.4(6)
F4 C25 C24 119.6(6)
F4 C25 C26 120.7(7)
C24 C25 C26 119.8(6)
F5 C26 C27 120.2(6)
F5 C26 C25 116.6(5)
C27 C26 C25 123.3(6)
C22 C27 C26 113.4(5)
C22 C27 Lu1 105.3(4)
C26 C27 Lu1 141.3(5)
F6 C28 C29 117.9(5)
F6 C28 C33 118.8(5)
C29 C28 C33 123.3(6)
F7 C29 C30 119.4(6)
F7 C29 C28 120.8(6)
C30 C29 C28 119.9(6)
F8 C30 C29 121.4(6)
F8 C30 C31 118.3(6)
C29 C30 C31 120.2(6)
F9 C31 C30 121.3(6)
F9 C31 C32 120.4(6)
C30 C31 C32 118.4(7)
F10 C32 C33 119.3(5)
F10 C32 C31 117.5(5)
C33 C32 C31 123.1(6)
C28 C33 C32 115.0(5)
C28 C33 B1 121.0(5)
C32 C33 B1 124.0(5)
F11 C34 C39 119.2(4)
F11 C34 C35 117.8(5)
C39 C34 C35 123.0(5)
F12 C35 C36 120.5(5)
F12 C35 C34 119.9(5)
C36 C35 C34 119.6(5)
F13 C36 C35 120.5(4)
F13 C36 C37 119.7(6)
C35 C36 C37 119.8(6)
F14 C37 C36 119.5(5)
F14 C37 C38 121.4(5)
C36 C37 C38 119.1(5)
F15 C38 C37 116.0(5)
F15 C38 C39 120.4(5)
C37 C38 C39 123.6(5)
C38 C39 C34 114.9(4)
C38 C39 B1 122.9(4)
C34 C39 B1 122.2(5)
C22 F1 Lu1 87.0(4)
B1 N1 Lu1 141.7(4)
B1 N1 H1N 113.(4)
Lu1 N1 H1N 102.(4)
C5 N2 C2 107.0(4)
C5 N2 Lu1 109.1(3)
C2 N2 Lu1 143.9(3)
C10 N3 C7 107.9(4)
C10 N3 Lu1 110.6(3)
C7 N3 Lu1 141.4(3)
C5 O1 C4 105.4(4)
C10 O2 C9 105.0(4)

loop_
_geom_bond_atom_site_label_1
_geom_bond_atom_site_label_2
_geom_bond_distance
Lu1 N1 2.251(4)
Lu1 C27 2.422(5)
Lu1 N3 2.443(4)
Lu1 C13 2.469(5)
Lu1 N2 2.558(4)
Lu1 C20 2.581(5)
Lu1 C14 2.584(4)
Lu1 C16 2.668(5)
Lu1 C18 2.672(5)
Lu1 F1 2.820(4)
B1 N1 1.362(7)
B1 C39 1.614(8)
B1 C33 1.622(8)
C1 C2 1.504(9)
C1 H1A 0.98
C1 H1B 0.98
C1 H1C 0.98
C2 C3 1.495(10)
C2 N2 1.510(7)
C2 C4 1.527(8)
C3 H3A 0.98
C3 H3B 0.98
C3 H3C 0.98
C4 O1 1.464(6)
C4 H4A 0.99
C4 H4B 0.99
C5 N2 1.274(6)
C5 O1 1.336(5)
C5 C11 1.525(7)
C6 C7 1.559(9)
C6 H6A 0.98
C6 H6B 0.98
C6 H6C 0.98
C7 C8 1.477(9)
C7 N3 1.499(6)
C7 C9 1.523(7)
C8 H8A 0.98
C8 H8B 0.98
C8 H8C 0.98
C9 O2 1.464(6)
C9 H9A 0.99
C9 H9B 0.99
C10 N3 1.279(6)
C10 O2 1.336(6)
C10 C11 1.521(6)
C11 C13 1.525(6)
C11 C12 1.530(6)
C12 H12A 0.98
C12 H12B 0.98
C12 H12C 0.98
C13 C14 1.421(6)
C13 C20 1.433(6)
C14 C16 1.417(6)
C14 C15 1.522(7)
C15 H15A 0.98
C15 H15B 0.98
C15 H15C 0.98
C16 C18 1.405(8)
C16 C17 1.509(7)
C17 H17A 0.98
C17 H17B 0.98
C17 H17C 0.98
C18 C20 1.412(7)
C18 C19 1.515(7)
C19 H19A 0.98
C19 H19B 0.98
C19 H19C 0.98
C20 C21 1.499(7)
C21 H21A 0.98
C21 H21B 0.98
C21 H21C 0.98
C22 C27 1.362(9)
C22 C23 1.360(9)
C22 F1 1.388(6)
C23 F2 1.347(7)
C23 C24 1.365(9)
C24 F3 1.337(7)
C24 C25 1.367(10)
C25 F4 1.351(7)
C25 C26 1.376(9)
C26 F5 1.349(8)
C26 C27 1.370(8)
C28 F6 1.350(6)
C28 C29 1.366(8)
C28 C33 1.381(7)
C29 F7 1.354(7)
C29 C30 1.353(9)
C30 F8 1.348(7)
C30 C31 1.376(9)
C31 F9 1.329(9)
C31 C32 1.390(9)
C32 F10 1.340(6)
C32 C33 1.382(7)
C34 F11 1.348(5)
C34 C39 1.381(6)
C34 C35 1.384(7)
C35 F12 1.352(6)
C35 C36 1.357(8)
C36 F13 1.351(7)
C36 C37 1.374(7)
C37 F14 1.343(6)
C37 C38 1.376(7)
C38 F15 1.355(6)
C38 C39 1.377(7)
N1 H1N 0.81(6)
